data_7706276
loop_
_publ_author_name
'Lecourt, Constance'
'Izumi, Yuuta'
'Khrouz, Lhoussain'
'Toche, Fran\,cois'
'Chiriac, Rodica'
'B\'elanger-Desmarais, Nicolas'
'Reber, Christian'
'Fabelo, Oscar'
'Inoue, Katsuya'
'Desroches, C\'edric'
'Luneau, Dominique'

_publ_section_title
;
 Thermally-induced hysteretic valence tautomeric conversions in the solid
 state <i>via</i> two-step labile electron transfers in manganese-nitronyl
 nitroxide 2D-frameworks.
;
_journal_issue 44
_journal_name_full 'Dalton transactions (Cambridge, England : 2003)'
_journal_page_first 15646
_journal_page_last 15662
_journal_paper_doi 10.1039/d0dt03243c
_journal_volume 49
_journal_year 2020
_chemical_formula_moiety 'C30 H42 Mn2 N12 O6, B F4'
_chemical_formula_sum 'C30 H42 B F4 Mn2 N12 O6'
_chemical_formula_weight 863.44
_space_group_crystal_system monoclinic
_space_group_IT_number 4
_space_group_name_Hall 'P 2yb'
_space_group_name_H-M_alt 'P 1 21 1'
_atom_sites_solution_hydrogens geom
_audit_creation_date 2020-05-07
_audit_creation_method
;
Olex2 1.2
(compiled 2018.05.29 svn.r3508 for OlexSys, GUI svn.r5506)
;
_audit_update_record
;
2020-05-07 deposited with the CCDC.	2020-11-06 downloaded from the CCDC.
;
_cell_angle_alpha 90
_cell_angle_beta 93.607(2)
_cell_angle_gamma 90
_cell_formula_units_Z 2
_cell_length_a 10.532(2)
_cell_length_b 17.537(4)
_cell_length_c 10.786(2)
_cell_measurement_reflns_used 6007
_cell_measurement_temperature 252.(2)
_cell_measurement_theta_max 25.5466
_cell_measurement_theta_min 2.2199
_cell_volume 1988.2(7)
_computing_molecular_graphics 'Olex2 (Dolomanov et al., 2009)'
_computing_publication_material 'Olex2 (Dolomanov et al., 2009)'
_computing_structure_refinement 'ShelXL (Sheldrick, 2015)'
_computing_structure_solution 'SHELXT 2014/5 (Sheldrick, 2014)'
_diffrn_ambient_temperature 252.(2)
_diffrn_detector_area_resol_mean 8.3333
_diffrn_measured_fraction_theta_full 0.999
_diffrn_measured_fraction_theta_max 0.941
_diffrn_measurement_device_type 'Bruker D8 goniometer'
_diffrn_measurement_method 'omega scans'
_diffrn_radiation_type MoK\a
_diffrn_radiation_wavelength 0.71073
_diffrn_reflns_av_R_equivalents 0.0397
_diffrn_reflns_av_unetI/netI 0.0658
_diffrn_reflns_Laue_measured_fraction_full 0.999
_diffrn_reflns_Laue_measured_fraction_max 0.941
_diffrn_reflns_limit_h_max 14
_diffrn_reflns_limit_h_min -14
_diffrn_reflns_limit_k_max 23
_diffrn_reflns_limit_k_min -23
_diffrn_reflns_limit_l_max 14
_diffrn_reflns_limit_l_min -14
_diffrn_reflns_number 23036
_diffrn_reflns_point_group_measured_fraction_full 0.993
_diffrn_reflns_point_group_measured_fraction_max 0.903
_diffrn_reflns_theta_full 25.242
_diffrn_reflns_theta_max 29.153
_diffrn_reflns_theta_min 1.892
_diffrn_source_type 'Bruker Turbo X-ray Source'
_exptl_absorpt_coefficient_mu 0.710
_exptl_absorpt_correction_T_max 0.98
_exptl_absorpt_correction_T_min 0.82
_exptl_absorpt_correction_type multi-scan
_exptl_absorpt_process_details 'SADABS-2016/2 - Bruker AXS area detector scaling and absorption correction'
_exptl_crystal_colour 'clear dark green'
_exptl_crystal_colour_lustre clear
_exptl_crystal_colour_modifier dark
_exptl_crystal_colour_primary green
_exptl_crystal_density_diffrn 1.442
_exptl_crystal_description plate
_exptl_crystal_F_000 890
_exptl_crystal_recrystallization_method 'Methanol diffusion in water solution of the constituants'
_exptl_crystal_size_max 0.408
_exptl_crystal_size_mid 0.29
_exptl_crystal_size_min 0.032
_refine_diff_density_max 1.066
_refine_diff_density_min -0.334
_refine_diff_density_rms 0.071
_refine_ls_abs_structure_details
;
 Flack x determined using 2721 quotients [(I+)-(I-)]/[(I+)+(I-)]
 (Parsons, Flack and Wagner, Acta Cryst. B69 (2013) 249-259).
;
_refine_ls_abs_structure_Flack 0.013(10)
_refine_ls_extinction_method none
_refine_ls_goodness_of_fit_ref 1.013
_refine_ls_hydrogen_treatment constr
_refine_ls_matrix_type full
_refine_ls_number_parameters 508
_refine_ls_number_reflns 9685
_refine_ls_number_restraints 1
_refine_ls_restrained_S_all 1.013
_refine_ls_R_factor_all 0.0826
_refine_ls_R_factor_gt 0.0526
_refine_ls_shift/su_max 0.000
_refine_ls_shift/su_mean 0.000
_refine_ls_structure_factor_coef Fsqd
_refine_ls_weighting_details 'w=1/[\s^2^(Fo^2^)+(0.0699P)^2^+0.8002P] where P=(Fo^2^+2Fc^2^)/3'
_refine_ls_weighting_scheme calc
_refine_ls_wR_factor_gt 0.1233
_refine_ls_wR_factor_ref 0.1386
_reflns_Friedel_coverage 0.860
_reflns_Friedel_fraction_full 0.988
_reflns_Friedel_fraction_max 0.862
_reflns_number_gt 7137
_reflns_number_total 9685
_reflns_threshold_expression 'I > 2\s(I)'
_cod_data_source_file d0dt03243c2.cif
_cod_data_source_block ([Mn2(NITIm)3](BF4))n_252k
_cod_database_code 7706276
_shelx_shelxl_version_number 2018/3
_shelx_space_group_comment
;
The symmetry employed for this shelxl refinement is uniquely defined
by the following loop, which should always be used as a source of
symmetry information in preference to the above space-group names.
They are only intended as comments.
;
_shelx_estimated_absorpt_t_max 0.978
_shelx_estimated_absorpt_t_min 0.761
_olex2_refinement_description
;
1. Fixed Uiso
 At 1.2 times of:
  All C(H) groups
 At 1.5 times of:
  All C(H,H,H) groups
2.a Aromatic/amide H refined with riding coordinates:
 C9A(H9A), C10A(H10A), C9B(H9B), C10B(H10B), C9C(H9C), C10C(H10C)
2.b Idealised Me refined as rotating group:
 C4A(H4AA,H4AB,H4AC), C5A(H5AA,H5AB,H5AC), C6A(H6AA,H6AB,H6AC), C7A(H7AA,H7AB,
 H7AC), C4B(H4BA,H4BB,H4BC), C5B(H5BA,H5BB,H5BC), C6B(H6BA,H6BB,H6BC), C7B(H7BA,
 H7BB,H7BC), C4C(H4CA,H4CB,H4CC), C5C(H5CA,H5CB,H5CC), C6C(H6CA,H6CB,H6CC),
 C7C(H7CA,H7CB,H7CC)
;
_olex2_diffrn_ambient_temperature_device 'Oxford Cryosystems'
_olex2_submission_special_instructions 'No special instructions were received'

loop_
_space_group_symop_operation_xyz
'x, y, z'
'-x, y+1/2, -z'

loop_
_atom_site_label
_atom_site_type_symbol
_atom_site_fract_x
_atom_site_fract_y
_atom_site_fract_z
_atom_site_U_iso_or_equiv
_atom_site_adp_type
_atom_site_occupancy
_atom_site_site_symmetry_order
_atom_site_calc_flag
_atom_site_refinement_flags_posn
_atom_site_refinement_flags_adp
_atom_site_refinement_flags_occupancy
_atom_site_disorder_assembly
_atom_site_disorder_group
Mn1 Mn 0.44206(8) 0.52338(4) 0.18681(7) 0.0302(2) Uani 1 1 d . . . . .
Mn2 Mn 0.44765(8) 0.68883(4) 0.68546(7) 0.0278(2) Uani 1 1 d . . . . .
O1A O 0.6285(4) 0.5027(2) 0.2619(4) 0.0390(10) Uani 1 1 d . . . . .
O2A O 0.6052(4) 0.2597(2) 0.4405(4) 0.0329(9) Uani 1 1 d . . . . .
N1A N 0.6519(5) 0.4430(3) 0.3380(4) 0.0314(11) Uani 1 1 d . . . . .
N2A N 0.6664(5) 0.3241(3) 0.3978(5) 0.0360(12) Uani 1 1 d . . . . .
N3A N 0.4135(5) 0.4011(3) 0.1839(4) 0.0332(11) Uani 1 1 d . . . . .
N4A N 0.4647(5) 0.2785(3) 0.2214(4) 0.0309(10) Uani 1 1 d . . . . .
C1A C 0.6004(5) 0.3750(3) 0.3259(5) 0.0280(11) Uani 1 1 d . . . . .
C2A C 0.7719(6) 0.4405(3) 0.4195(6) 0.0411(14) Uani 1 1 d . . . . .
C3A C 0.7548(6) 0.3632(3) 0.4899(5) 0.0358(13) Uani 1 1 d . . . . .
C4A C 0.8798(7) 0.4401(5) 0.3324(10) 0.074(3) Uani 1 1 d . . . . .
H4AA H 0.872296 0.395528 0.279164 0.111 Uiso 1 1 calc GR . . . .
H4AB H 0.960635 0.438674 0.380686 0.111 Uiso 1 1 calc GR . . . .
H4AC H 0.875378 0.485821 0.281707 0.111 Uiso 1 1 calc GR . . . .
C5A C 0.7797(9) 0.5098(4) 0.5014(8) 0.069(2) Uani 1 1 d . . . . .
H5AA H 0.787632 0.554997 0.450690 0.104 Uiso 1 1 calc GR . . . .
H5AB H 0.853359 0.505639 0.559719 0.104 Uiso 1 1 calc GR . . . .
H5AC H 0.703269 0.513430 0.546701 0.104 Uiso 1 1 calc GR . . . .
C6A C 0.6877(8) 0.3730(5) 0.6111(7) 0.060(2) Uani 1 1 d . . . . .
H6AA H 0.607191 0.398950 0.593893 0.090 Uiso 1 1 calc GR . . . .
H6AB H 0.741034 0.402985 0.669288 0.090 Uiso 1 1 calc GR . . . .
H6AC H 0.672528 0.323321 0.646820 0.090 Uiso 1 1 calc GR . . . .
C7A C 0.8735(7) 0.3166(4) 0.5113(8) 0.061(2) Uani 1 1 d . . . . .
H7AA H 0.854866 0.271098 0.557974 0.092 Uiso 1 1 calc GR . . . .
H7AB H 0.937782 0.346452 0.557818 0.092 Uiso 1 1 calc GR . . . .
H7AC H 0.904819 0.302085 0.431977 0.092 Uiso 1 1 calc GR . . . .
C8A C 0.4928(6) 0.3523(4) 0.2437(6) 0.0274(10) Uani 1 1 d . . . . .
C9A C 0.3259(6) 0.3553(4) 0.1206(6) 0.0417(15) Uani 1 1 d . . . . .
H9A H 0.255362 0.372314 0.070485 0.050 Uiso 1 1 calc R . . . .
C10A C 0.3582(6) 0.2812(4) 0.1426(6) 0.0361(14) Uani 1 1 d . . . . .
H10A H 0.314189 0.238628 0.108778 0.043 Uiso 1 1 calc R . . . .
O1B O 0.4715(4) 0.6504(3) 0.1917(3) 0.0416(10) Uani 1 1 d . . . . .
O2B O 0.6330(4) 0.6778(2) 0.5962(3) 0.0333(8) Uani 1 1 d . . . . .
N1B N 0.5409(5) 0.6759(3) 0.2859(4) 0.0329(11) Uani 1 1 d . . . . .
N2B N 0.6199(4) 0.6867(3) 0.4768(4) 0.0292(9) Uani 1 1 d . . . . .
N3B N 0.3765(5) 0.5485(3) 0.3722(4) 0.0337(11) Uani 1 1 d . . . . .
N4B N 0.3931(4) 0.6040(3) 0.5614(4) 0.0300(10) Uani 1 1 d . . . . .
C1B C 0.5291(5) 0.6531(3) 0.4042(5) 0.0281(11) Uani 1 1 d . . . . .
C2B C 0.6499(6) 0.7295(3) 0.2700(5) 0.0357(13) Uani 1 1 d . . . . .
C3B C 0.7012(6) 0.7422(3) 0.4101(6) 0.0351(13) Uani 1 1 d . . . . .
C4B C 0.5994(7) 0.8004(4) 0.2030(6) 0.0476(16) Uani 1 1 d . . . . .
H4BA H 0.565328 0.786665 0.120385 0.071 Uiso 1 1 calc GR . . . .
H4BB H 0.667963 0.836818 0.196790 0.071 Uiso 1 1 calc GR . . . .
H4BC H 0.532676 0.822889 0.249087 0.071 Uiso 1 1 calc GR . . . .
C5B C 0.7400(7) 0.6870(5) 0.1902(6) 0.0546(17) Uani 1 1 d . . . . .
H5BA H 0.765006 0.639314 0.230237 0.082 Uiso 1 1 calc GR . . . .
H5BB H 0.814898 0.717948 0.179852 0.082 Uiso 1 1 calc GR . . . .
H5BC H 0.697643 0.676568 0.109531 0.082 Uiso 1 1 calc GR . . . .
C6B C 0.6735(8) 0.8218(4) 0.4628(7) 0.0530(18) Uani 1 1 d . . . . .
H6BA H 0.582287 0.830222 0.459449 0.080 Uiso 1 1 calc GR . . . .
H6BB H 0.713187 0.860454 0.413833 0.080 Uiso 1 1 calc GR . . . .
H6BC H 0.707535 0.824866 0.548346 0.080 Uiso 1 1 calc GR . . . .
C7B C 0.8409(7) 0.7222(5) 0.4392(7) 0.0576(19) Uani 1 1 d . . . . .
H7BA H 0.859124 0.722087 0.528502 0.086 Uiso 1 1 calc GR . . . .
H7BB H 0.894134 0.759668 0.401547 0.086 Uiso 1 1 calc GR . . . .
H7BC H 0.858109 0.672064 0.406169 0.086 Uiso 1 1 calc GR . . . .
C8B C 0.4347(5) 0.6018(3) 0.4449(5) 0.0271(11) Uani 1 1 d . . . . .
C9B C 0.2920(6) 0.5152(4) 0.4465(6) 0.0419(14) Uani 1 1 d . . . . .
H9B H 0.235315 0.475646 0.422531 0.050 Uiso 1 1 calc R . . . .
C10B C 0.3032(6) 0.5486(3) 0.5617(6) 0.0386(14) Uani 1 1 d . . . . .
H10B H 0.256126 0.535358 0.629716 0.046 Uiso 1 1 calc R . . . .
O1C O 0.2568(4) 0.5386(3) 0.1055(4) 0.0422(10) Uani 1 1 d . . . . .
O2C O 0.2732(4) 0.7031(2) -0.2286(4) 0.0440(11) Uani 1 1 d . . . . .
N1C N 0.2309(5) 0.5935(3) 0.0282(5) 0.0380(11) Uani 1 1 d . . . . .
N2C N 0.2385(5) 0.6698(3) -0.1289(4) 0.0352(11) Uani 1 1 d . . . . .
N3C N 0.4932(4) 0.5421(3) -0.0067(4) 0.0322(10) Uani 1 1 d . . . . .
N4C N 0.4969(4) 0.6117(3) -0.1808(4) 0.0320(10) Uani 1 1 d . . . . .
C1C C 0.3032(5) 0.6167(3) -0.0639(5) 0.0300(11) Uani 1 1 d . . . . .
C2C C 0.1141(6) 0.6406(4) 0.0394(6) 0.0436(15) Uani 1 1 d . . . . .
C3C C 0.1100(7) 0.6858(6) -0.0852(8) 0.074(3) Uani 1 1 d . . . . .
C4C C 0.0008(8) 0.5882(5) 0.0476(9) 0.069(2) Uani 1 1 d . . . . .
H4CA H -0.000128 0.551234 -0.019362 0.104 Uiso 1 1 calc GR . . . .
H4CB H -0.076980 0.617985 0.040564 0.104 Uiso 1 1 calc GR . . . .
H4CC H 0.006740 0.561807 0.126748 0.104 Uiso 1 1 calc GR . . . .
C5C C 0.1370(10) 0.6883(6) 0.1562(9) 0.088(3) Uani 1 1 d . . . . .
H5CA H 0.145531 0.655023 0.228065 0.132 Uiso 1 1 calc GR . . . .
H5CB H 0.065661 0.722560 0.164415 0.132 Uiso 1 1 calc GR . . . .
H5CC H 0.214322 0.717810 0.150735 0.132 Uiso 1 1 calc GR . . . .
C6C C 0.0770(15) 0.7623(7) -0.0877(13) 0.157(8) Uani 1 1 d . . . . .
H6CA H 0.137134 0.790813 -0.033959 0.235 Uiso 1 1 calc GR . . . .
H6CB H -0.007885 0.768319 -0.058936 0.235 Uiso 1 1 calc GR . . . .
H6CC H 0.078567 0.781440 -0.172004 0.235 Uiso 1 1 calc GR . . . .
C7C C 0.0160(10) 0.6422(10) -0.1915(10) 0.126(5) Uani 1 1 d . . . . .
H7CA H 0.035408 0.659866 -0.273463 0.188 Uiso 1 1 calc GR . . . .
H7CB H -0.072067 0.653683 -0.177614 0.188 Uiso 1 1 calc GR . . . .
H7CC H 0.029606 0.587613 -0.185878 0.188 Uiso 1 1 calc GR . . . .
C8C C 0.4282(5) 0.5892(3) -0.0840(5) 0.0265(12) Uani 1 1 d . . . . .
C9C C 0.6076(6) 0.5326(4) -0.0570(6) 0.0405(14) Uani 1 1 d . . . . .
H9C H 0.674274 0.501765 -0.023633 0.049 Uiso 1 1 calc R . . . .
C10C C 0.6106(6) 0.5746(4) -0.1628(6) 0.0397(14) Uani 1 1 d . . . . .
H10C H 0.679073 0.577647 -0.214441 0.048 Uiso 1 1 calc R . . . .
F1 F 0.1600(6) 0.4638(5) -0.1532(7) 0.130(3) Uani 1 1 d . . . . .
F2 F 0.0718(8) 0.3457(4) -0.1912(9) 0.149(3) Uani 1 1 d . . . . .
F3 F -0.0528(6) 0.4479(4) -0.1897(7) 0.125(3) Uani 1 1 d . . . . .
F4 F 0.0808(9) 0.4263(6) -0.3305(8) 0.167(4) Uani 1 1 d . . . . .
B B 0.0658(9) 0.4196(6) -0.1983(10) 0.068(3) Uani 1 1 d . . . . .

loop_
_atom_site_aniso_label
_atom_site_aniso_U_11
_atom_site_aniso_U_22
_atom_site_aniso_U_33
_atom_site_aniso_U_23
_atom_site_aniso_U_13
_atom_site_aniso_U_12
Mn1 0.0413(5) 0.0246(4) 0.0238(4) 0.0015(4) -0.0032(3) -0.0003(4)
Mn2 0.0383(5) 0.0252(4) 0.0201(4) -0.0005(4) 0.0020(3) -0.0012(4)
O1A 0.045(2) 0.025(2) 0.045(2) 0.0116(17) -0.0040(19) -0.0045(17)
O2A 0.046(2) 0.026(2) 0.026(2) 0.0025(15) -0.0036(17) -0.0076(17)
N1A 0.035(3) 0.024(2) 0.035(3) 0.001(2) -0.005(2) -0.005(2)
N2A 0.045(3) 0.025(2) 0.036(3) 0.004(2) -0.011(2) -0.005(2)
N3A 0.044(3) 0.028(3) 0.027(2) -0.0001(19) -0.005(2) 0.001(2)
N4A 0.043(3) 0.025(2) 0.023(2) -0.0012(18) -0.0043(19) -0.007(2)
C1A 0.032(3) 0.026(3) 0.026(3) -0.003(2) 0.003(2) -0.002(2)
C2A 0.039(3) 0.031(3) 0.052(4) -0.002(3) -0.014(3) 0.000(2)
C3A 0.039(3) 0.031(3) 0.035(3) -0.004(2) -0.012(2) -0.003(2)
C4A 0.043(4) 0.066(5) 0.115(7) 0.022(5) 0.021(4) 0.001(4)
C5A 0.090(6) 0.036(4) 0.075(5) -0.006(4) -0.044(5) -0.003(4)
C6A 0.076(5) 0.064(5) 0.039(4) -0.011(3) -0.007(4) -0.013(4)
C7A 0.051(4) 0.043(4) 0.087(6) 0.002(4) -0.013(4) 0.006(3)
C8A 0.038(3) 0.026(2) 0.018(2) 0.0017(18) 0.0004(19) -0.001(2)
C9A 0.045(4) 0.044(4) 0.034(3) 0.005(3) -0.014(3) -0.006(3)
C10A 0.041(4) 0.033(3) 0.033(3) -0.001(3) -0.006(3) -0.006(3)
O1B 0.067(3) 0.034(2) 0.023(2) 0.0041(17) -0.004(2) -0.009(2)
O2B 0.038(2) 0.037(2) 0.0245(18) -0.0010(16) -0.0005(15) -0.0019(17)
N1B 0.047(3) 0.024(3) 0.028(2) -0.0001(19) 0.007(2) -0.006(2)
N2B 0.032(2) 0.027(2) 0.029(2) -0.003(2) 0.0042(18) -0.008(2)
N3B 0.043(3) 0.025(2) 0.032(2) -0.0016(19) -0.003(2) -0.009(2)
N4B 0.037(3) 0.029(2) 0.024(2) 0.0046(19) 0.0029(19) -0.0044(19)
C1B 0.033(3) 0.026(3) 0.026(3) 0.000(2) 0.007(2) -0.002(2)
C2B 0.041(3) 0.033(3) 0.034(3) 0.000(2) 0.014(3) -0.006(2)
C3B 0.042(3) 0.025(3) 0.038(3) 0.002(2) 0.006(3) -0.011(2)
C4B 0.062(4) 0.033(3) 0.048(4) 0.010(3) 0.011(3) -0.004(3)
C5B 0.057(4) 0.055(4) 0.055(4) -0.005(4) 0.024(3) -0.004(4)
C6B 0.086(5) 0.028(3) 0.047(4) -0.002(3) 0.012(4) -0.017(3)
C7B 0.041(4) 0.069(5) 0.063(5) 0.009(4) 0.006(3) -0.021(3)
C8B 0.035(3) 0.021(3) 0.026(3) -0.001(2) -0.001(2) -0.002(2)
C9B 0.047(4) 0.033(3) 0.045(3) 0.000(3) 0.007(3) -0.018(3)
C10B 0.041(3) 0.036(3) 0.040(3) 0.009(3) 0.008(3) -0.009(3)
O1C 0.044(2) 0.047(3) 0.035(2) 0.0148(19) 0.0025(18) -0.001(2)
O2C 0.046(2) 0.047(3) 0.040(2) 0.022(2) 0.0136(19) 0.013(2)
N1C 0.038(3) 0.040(3) 0.038(3) 0.010(2) 0.013(2) 0.007(2)
N2C 0.039(3) 0.037(3) 0.031(2) 0.007(2) 0.007(2) 0.009(2)
N3C 0.037(3) 0.033(3) 0.027(2) 0.0027(18) 0.0019(19) 0.005(2)
N4C 0.036(3) 0.034(2) 0.027(2) 0.0010(19) 0.0049(19) 0.006(2)
C1C 0.033(3) 0.028(3) 0.029(3) 0.000(2) 0.003(2) -0.004(2)
C2C 0.038(3) 0.051(4) 0.044(4) 0.006(3) 0.018(3) 0.012(3)
C3C 0.060(5) 0.091(6) 0.076(5) 0.046(5) 0.036(4) 0.037(5)
C4C 0.049(4) 0.073(5) 0.086(6) -0.008(5) 0.010(4) 0.001(4)
C5C 0.104(7) 0.072(6) 0.087(6) -0.035(5) 0.002(5) 0.035(6)
C6C 0.212(15) 0.107(9) 0.167(13) 0.073(9) 0.141(12) 0.107(10)
C7C 0.053(5) 0.228(16) 0.094(8) 0.058(9) -0.009(5) -0.011(8)
C8C 0.034(3) 0.023(3) 0.022(3) -0.001(2) 0.003(2) -0.002(2)
C9C 0.040(3) 0.042(4) 0.040(3) 0.003(3) 0.004(3) 0.009(3)
C10C 0.042(4) 0.046(4) 0.032(3) 0.002(3) 0.011(3) 0.006(3)
F1 0.096(4) 0.134(6) 0.154(7) -0.060(5) -0.035(4) -0.007(4)
F2 0.131(6) 0.073(5) 0.247(11) 0.017(5) 0.041(7) 0.011(4)
F3 0.066(3) 0.137(6) 0.171(7) -0.059(5) -0.001(4) 0.009(4)
F4 0.158(8) 0.223(10) 0.121(6) -0.038(7) 0.015(6) -0.076(7)
B 0.055(6) 0.067(7) 0.081(7) -0.031(5) -0.010(5) 0.001(5)

loop_
_atom_type_symbol
_atom_type_description
_atom_type_scat_dispersion_real
_atom_type_scat_dispersion_imag
_atom_type_scat_source
C C 0.0033 0.0016 'International Tables Vol C Tables 4.2.6.8 and 6.1.1.4'
H H 0.0000 0.0000 'International Tables Vol C Tables 4.2.6.8 and 6.1.1.4'
B B 0.0013 0.0007 'International Tables Vol C Tables 4.2.6.8 and 6.1.1.4'
N N 0.0061 0.0033 'International Tables Vol C Tables 4.2.6.8 and 6.1.1.4'
O O 0.0106 0.0060 'International Tables Vol C Tables 4.2.6.8 and 6.1.1.4'
F F 0.0171 0.0103 'International Tables Vol C Tables 4.2.6.8 and 6.1.1.4'
Mn Mn 0.3368 0.7283 'International Tables Vol C Tables 4.2.6.8 and 6.1.1.4'

loop_
_geom_angle_atom_site_label_1
_geom_angle_atom_site_label_2
_geom_angle_atom_site_label_3
_geom_angle
_geom_angle_site_symmetry_1
_geom_angle_site_symmetry_3
_geom_angle_publ_flag
O1A Mn1 N3A 87.73(17) . . ?
O1A Mn1 O1B 92.18(16) . . ?
O1A Mn1 N3B 91.33(18) . . ?
O1A Mn1 N3C 96.43(17) . . ?
N3A Mn1 O1B 179.49(16) . . ?
N3A Mn1 N3B 99.23(17) . . ?
N3A Mn1 N3C 100.06(18) . . ?
N3B Mn1 O1B 80.27(15) . . ?
N3B Mn1 N3C 159.45(18) . . ?
O1C Mn1 O1A 176.78(17) . . ?
O1C Mn1 N3A 89.71(18) . . ?
O1C Mn1 O1B 90.40(17) . . ?
O1C Mn1 N3B 91.00(17) . . ?
O1C Mn1 N3C 82.10(16) . . ?
N3C Mn1 O1B 80.44(16) . . ?
O2A Mn2 N4A 87.19(18) 2_656 2_656 ?
O2A Mn2 O2B 88.47(16) 2_656 . ?
O2A Mn2 N4B 87.18(16) 2_656 . ?
O2A Mn2 O2C 90.70(17) 2_656 1_556 ?
O2A Mn2 N4C 177.76(19) 2_656 1_556 ?
N4A Mn2 O2B 84.19(17) 2_656 . ?
N4A Mn2 N4B 165.89(18) 2_656 . ?
N4A Mn2 O2C 94.06(18) 2_656 1_556 ?
N4B Mn2 O2B 82.73(16) . . ?
N4B Mn2 O2C 98.93(18) . 1_556 ?
O2C Mn2 O2B 178.10(17) 1_556 . ?
N4C Mn2 N4A 94.36(19) 1_556 2_656 ?
N4C Mn2 O2B 93.29(16) 1_556 . ?
N4C Mn2 N4B 91.67(19) 1_556 . ?
N4C Mn2 O2C 87.58(16) 1_556 1_556 ?
N1A O1A Mn1 120.0(3) . . ?
N2A O2A Mn2 114.5(3) . 2_646 ?
O1A N1A C2A 119.8(4) . . ?
C1A N1A O1A 126.0(5) . . ?
C1A N1A C2A 111.1(5) . . ?
O2A N2A C3A 115.9(4) . . ?
C1A N2A O2A 119.7(5) . . ?
C1A N2A C3A 111.0(5) . . ?
C8A N3A Mn1 123.1(4) . . ?
C8A N3A C9A 104.2(5) . . ?
C9A N3A Mn1 132.5(4) . . ?
C8A N4A Mn2 124.2(4) . 2_646 ?
C8A N4A C10A 103.9(5) . . ?
C10A N4A Mn2 131.1(4) . 2_646 ?
N1A C1A N2A 110.5(5) . . ?
N1A C1A C8A 127.7(5) . . ?
N2A C1A C8A 121.7(5) . . ?
N1A C2A C3A 101.0(5) . . ?
N1A C2A C4A 105.9(6) . . ?
N1A C2A C5A 109.6(5) . . ?
C4A C2A C3A 114.1(6) . . ?
C5A C2A C3A 114.7(6) . . ?
C5A C2A C4A 110.6(7) . . ?
N2A C3A C2A 99.3(4) . . ?
N2A C3A C6A 108.6(5) . . ?
N2A C3A C7A 109.4(5) . . ?
C6A C3A C2A 112.8(6) . . ?
C7A C3A C2A 115.1(6) . . ?
C7A C3A C6A 110.8(6) . . ?
C2A C4A H4AA 109.5 . . ?
C2A C4A H4AB 109.5 . . ?
C2A C4A H4AC 109.5 . . ?
H4AA C4A H4AB 109.5 . . ?
H4AA C4A H4AC 109.5 . . ?
H4AB C4A H4AC 109.5 . . ?
C2A C5A H5AA 109.5 . . ?
C2A C5A H5AB 109.5 . . ?
C2A C5A H5AC 109.5 . . ?
H5AA C5A H5AB 109.5 . . ?
H5AA C5A H5AC 109.5 . . ?
H5AB C5A H5AC 109.5 . . ?
C3A C6A H6AA 109.5 . . ?
C3A C6A H6AB 109.5 . . ?
C3A C6A H6AC 109.5 . . ?
H6AA C6A H6AB 109.5 . . ?
H6AA C6A H6AC 109.5 . . ?
H6AB C6A H6AC 109.5 . . ?
C3A C7A H7AA 109.5 . . ?
C3A C7A H7AB 109.5 . . ?
C3A C7A H7AC 109.5 . . ?
H7AA C7A H7AB 109.5 . . ?
H7AA C7A H7AC 109.5 . . ?
H7AB C7A H7AC 109.5 . . ?
N3A C8A N4A 114.0(5) . . ?
N3A C8A C1A 124.2(6) . . ?
N4A C8A C1A 121.8(6) . . ?
N3A C9A H9A 125.7 . . ?
C10A C9A N3A 108.7(6) . . ?
C10A C9A H9A 125.7 . . ?
N4A C10A H10A 125.4 . . ?
C9A C10A N4A 109.1(5) . . ?
C9A C10A H10A 125.4 . . ?
N1B O1B Mn1 115.5(3) . . ?
N2B O2B Mn2 112.1(3) . . ?
O1B N1B C1B 124.0(5) . . ?
O1B N1B C2B 121.7(4) . . ?
C1B N1B C2B 114.2(5) . . ?
O2B N2B C1B 123.9(4) . . ?
O2B N2B C3B 121.5(4) . . ?
C1B N2B C3B 114.4(4) . . ?
C8B N3B Mn1 120.8(4) . . ?
C8B N3B C9B 104.2(5) . . ?
C9B N3B Mn1 134.5(4) . . ?
C8B N4B Mn2 122.0(3) . . ?
C10B N4B Mn2 133.0(4) . . ?
C10B N4B C8B 104.3(5) . . ?
N1B C1B C8B 125.7(5) . . ?
N2B C1B N1B 108.6(5) . . ?
N2B C1B C8B 125.7(5) . . ?
N1B C2B C3B 101.3(4) . . ?
N1B C2B C4B 108.7(5) . . ?
N1B C2B C5B 105.5(5) . . ?
C4B C2B C3B 115.2(5) . . ?
C5B C2B C3B 114.9(5) . . ?
C5B C2B C4B 110.2(5) . . ?
N2B C3B C2B 101.2(4) . . ?
N2B C3B C6B 106.4(5) . . ?
N2B C3B C7B 108.8(5) . . ?
C6B C3B C2B 114.7(5) . . ?
C7B C3B C2B 115.4(5) . . ?
C7B C3B C6B 109.5(6) . . ?
C2B C4B H4BA 109.5 . . ?
C2B C4B H4BB 109.5 . . ?
C2B C4B H4BC 109.5 . . ?
H4BA C4B H4BB 109.5 . . ?
H4BA C4B H4BC 109.5 . . ?
H4BB C4B H4BC 109.5 . . ?
C2B C5B H5BA 109.5 . . ?
C2B C5B H5BB 109.5 . . ?
C2B C5B H5BC 109.5 . . ?
H5BA C5B H5BB 109.5 . . ?
H5BA C5B H5BC 109.5 . . ?
H5BB C5B H5BC 109.5 . . ?
C3B C6B H6BA 109.5 . . ?
C3B C6B H6BB 109.5 . . ?
C3B C6B H6BC 109.5 . . ?
H6BA C6B H6BB 109.5 . . ?
H6BA C6B H6BC 109.5 . . ?
H6BB C6B H6BC 109.5 . . ?
C3B C7B H7BA 109.5 . . ?
C3B C7B H7BB 109.5 . . ?
C3B C7B H7BC 109.5 . . ?
H7BA C7B H7BB 109.5 . . ?
H7BA C7B H7BC 109.5 . . ?
H7BB C7B H7BC 109.5 . . ?
N3B C8B N4B 113.5(5) . . ?
N3B C8B C1B 124.0(5) . . ?
N4B C8B C1B 122.5(5) . . ?
N3B C9B H9B 125.5 . . ?
N3B C9B C10B 109.0(5) . . ?
C10B C9B H9B 125.5 . . ?
N4B C10B C9B 108.9(5) . . ?
N4B C10B H10B 125.5 . . ?
C9B C10B H10B 125.5 . . ?
N1C O1C Mn1 121.0(3) . . ?
N2C O2C Mn2 127.3(3) . 1_554 ?
O1C N1C C1C 126.4(5) . . ?
O1C N1C C2C 120.1(4) . . ?
C1C N1C C2C 113.5(5) . . ?
O2C N2C C1C 126.3(5) . . ?
O2C N2C C3C 119.1(5) . . ?
C1C N2C C3C 114.4(5) . . ?
C8C N3C Mn1 122.4(4) . . ?
C8C N3C C9C 105.0(5) . . ?
C9C N3C Mn1 129.1(4) . . ?
C8C N4C Mn2 127.9(4) . 1_554 ?
C10C N4C Mn2 127.1(4) . 1_554 ?
C10C N4C C8C 104.8(5) . . ?
N1C C1C C8C 125.2(5) . . ?
N2C C1C N1C 107.7(5) . . ?
N2C C1C C8C 127.1(5) . . ?
N1C C2C C3C 100.9(5) . . ?
N1C C2C C4C 109.0(6) . . ?
N1C C2C C5C 106.4(6) . . ?
C4C C2C C3C 112.3(7) . . ?
C4C C2C C5C 111.8(7) . . ?
C5C C2C C3C 115.4(8) . . ?
N2C C3C C2C 101.5(5) . . ?
N2C C3C C7C 102.1(7) . . ?
C2C C3C C7C 110.2(8) . . ?
C6C C3C N2C 114.2(8) . . ?
C6C C3C C2C 120.2(9) . . ?
C6C C3C C7C 107.2(11) . . ?
C2C C4C H4CA 109.5 . . ?
C2C C4C H4CB 109.5 . . ?
C2C C4C H4CC 109.5 . . ?
H4CA C4C H4CB 109.5 . . ?
H4CA C4C H4CC 109.5 . . ?
H4CB C4C H4CC 109.5 . . ?
C2C C5C H5CA 109.5 . . ?
C2C C5C H5CB 109.5 . . ?
C2C C5C H5CC 109.5 . . ?
H5CA C5C H5CB 109.5 . . ?
H5CA C5C H5CC 109.5 . . ?
H5CB C5C H5CC 109.5 . . ?
C3C C6C H6CA 109.5 . . ?
C3C C6C H6CB 109.5 . . ?
C3C C6C H6CC 109.5 . . ?
H6CA C6C H6CB 109.5 . . ?
H6CA C6C H6CC 109.5 . . ?
H6CB C6C H6CC 109.5 . . ?
C3C C7C H7CA 109.5 . . ?
C3C C7C H7CB 109.5 . . ?
C3C C7C H7CC 109.5 . . ?
H7CA C7C H7CB 109.5 . . ?
H7CA C7C H7CC 109.5 . . ?
H7CB C7C H7CC 109.5 . . ?
N3C C8C N4C 112.4(5) . . ?
N3C C8C C1C 123.8(5) . . ?
N4C C8C C1C 123.7(5) . . ?
N3C C9C H9C 125.2 . . ?
C10C C9C N3C 109.6(6) . . ?
C10C C9C H9C 125.2 . . ?
N4C C10C H10C 126.0 . . ?
C9C C10C N4C 108.1(5) . . ?
C9C C10C H10C 126.0 . . ?
F1 B F3 115.6(8) . . ?
F1 B F4 100.8(9) . . ?
F2 B F1 122.0(10) . . ?
F2 B F3 113.8(10) . . ?
F2 B F4 97.6(9) . . ?
F3 B F4 101.2(9) . . ?

loop_
_geom_bond_atom_site_label_1
_geom_bond_atom_site_label_2
_geom_bond_distance
_geom_bond_site_symmetry_2
_geom_bond_publ_flag
Mn1 O1A 2.108(4) . ?
Mn1 N3A 2.165(5) . ?
Mn1 O1B 2.250(4) . ?
Mn1 N3B 2.201(5) . ?
Mn1 O1C 2.106(4) . ?
Mn1 N3C 2.213(4) . ?
Mn2 O2A 1.900(4) 2_656 ?
Mn2 N4A 2.054(5) 2_656 ?
Mn2 O2B 2.238(4) . ?
Mn2 N4B 2.058(5) . ?
Mn2 O2C 2.124(4) 1_556 ?
Mn2 N4C 2.021(5) 1_556 ?
O1A N1A 1.343(6) . ?
O2A N2A 1.392(6) . ?
N1A C1A 1.313(7) . ?
N1A C2A 1.494(8) . ?
N2A C1A 1.347(7) . ?
N2A C3A 1.486(7) . ?
N3A C8A 1.333(8) . ?
N3A C9A 1.372(8) . ?
N4A C8A 1.346(8) . ?
N4A C10A 1.365(7) . ?
C1A C8A 1.450(8) . ?
C2A C3A 1.570(9) . ?
C2A C4A 1.519(10) . ?
C2A C5A 1.501(9) . ?
C3A C6A 1.534(10) . ?
C3A C7A 1.500(9) . ?
C4A H4AA 0.9700 . ?
C4A H4AB 0.9700 . ?
C4A H4AC 0.9700 . ?
C5A H5AA 0.9700 . ?
C5A H5AB 0.9700 . ?
C5A H5AC 0.9700 . ?
C6A H6AA 0.9700 . ?
C6A H6AB 0.9700 . ?
C6A H6AC 0.9700 . ?
C7A H7AA 0.9700 . ?
C7A H7AB 0.9700 . ?
C7A H7AC 0.9700 . ?
C9A H9A 0.9400 . ?
C9A C10A 1.360(9) . ?
C10A H10A 0.9400 . ?
O1B N1B 1.294(6) . ?
O2B N2B 1.297(6) . ?
N1B C1B 1.350(7) . ?
N1B C2B 1.501(7) . ?
N2B C1B 1.334(7) . ?
N2B C3B 1.508(7) . ?
N3B C8B 1.343(7) . ?
N3B C9B 1.366(7) . ?
N4B C8B 1.357(7) . ?
N4B C10B 1.357(7) . ?
C1B C8B 1.430(7) . ?
C2B C3B 1.588(9) . ?
C2B C4B 1.517(9) . ?
C2B C5B 1.516(8) . ?
C3B C6B 1.542(9) . ?
C3B C7B 1.526(10) . ?
C4B H4BA 0.9700 . ?
C4B H4BB 0.9700 . ?
C4B H4BC 0.9700 . ?
C5B H5BA 0.9700 . ?
C5B H5BB 0.9700 . ?
C5B H5BC 0.9700 . ?
C6B H6BA 0.9700 . ?
C6B H6BB 0.9700 . ?
C6B H6BC 0.9700 . ?
C7B H7BA 0.9700 . ?
C7B H7BB 0.9700 . ?
C7B H7BC 0.9700 . ?
C9B H9B 0.9400 . ?
C9B C10B 1.373(9) . ?
C10B H10B 0.9400 . ?
O1C N1C 1.292(6) . ?
O2C N2C 1.297(6) . ?
N1C C1C 1.351(7) . ?
N1C C2C 1.493(8) . ?
N2C C1C 1.328(7) . ?
N2C C3C 1.488(8) . ?
N3C C8C 1.332(7) . ?
N3C C9C 1.362(8) . ?
N4C C8C 1.366(7) . ?
N4C C10C 1.365(8) . ?
C1C C8C 1.431(8) . ?
C2C C3C 1.559(10) . ?
C2C C4C 1.513(11) . ?
C2C C5C 1.519(11) . ?
C3C C6C 1.386(14) . ?
C3C C7C 1.654(17) . ?
C4C H4CA 0.9700 . ?
C4C H4CB 0.9700 . ?
C4C H4CC 0.9700 . ?
C5C H5CA 0.9700 . ?
C5C H5CB 0.9700 . ?
C5C H5CC 0.9700 . ?
C6C H6CA 0.9700 . ?
C6C H6CB 0.9700 . ?
C6C H6CC 0.9700 . ?
C7C H7CA 0.9700 . ?
C7C H7CB 0.9700 . ?
C7C H7CC 0.9700 . ?
C9C H9C 0.9400 . ?
C9C C10C 1.361(9) . ?
C10C H10C 0.9400 . ?
F1 B 1.328(11) . ?
F2 B 1.298(13) . ?
F3 B 1.353(11) . ?
F4 B 1.449(14) . ?
